data_7709778
loop_
_publ_author_name
'Kishino, Masamichi'
'Takaoka, Satoko'
'Shibutani, Yuki'
'Kusumoto, Shuhei'
'Nozaki, Kyoko'

_publ_section_title
;
 Synthesis and reactivity of PC(sp3)P-pincer iridium complexes bearing a
 diborylmethyl anion
;
_journal_name_full 'Dalton Transactions'
_journal_paper_doi 10.1039/D2DT00513A
_journal_year 2022
_chemical_formula_sum 'C37 H57 B2 Ir N2 P2'
_chemical_formula_weight 805.60
_space_group_crystal_system monoclinic
_space_group_IT_number 14
_space_group_name_Hall '-P 2ybc'
_space_group_name_H-M_alt 'P 1 21/c 1'
_symmetry_cell_setting monoclinic
_symmetry_space_group_name_H-M 'P 1 21/c 1'
_atom_sites_solution_hydrogens mixed
_audit_creation_method SHELXL-2018/3
_audit_update_record
;
2021-11-10 deposited with the CCDC.	2022-03-04 downloaded from the CCDC.
;
_cell_angle_alpha 90
_cell_angle_beta 92.120(3)
_cell_angle_gamma 90
_cell_formula_units_Z 4
_cell_length_a 12.0351(3)
_cell_length_b 14.6757(4)
_cell_length_c 20.6311(6)
_cell_measurement_reflns_used 24641
_cell_measurement_temperature 93
_cell_measurement_theta_max 28.9430
_cell_measurement_theta_min 2.2150
_cell_volume 3641.44(17)
_computing_cell_refinement 'CrysAlisPro 1.171.40.72a (Rigaku OD, 2020)'
_computing_data_collection 'CrysAlisPro 1.171.40.72a (Rigaku OD, 2020)'
_computing_data_reduction 'CrysAlisPro 1.171.40.72a (Rigaku OD, 2020)'
_computing_molecular_graphics 'Yadokari-XG 2009 (Wakita Nemoto et al., 2009)'
_computing_publication_material 'Yadokari-XG 2009 (Wakita,Nemoto et al., 2009)'
_computing_structure_refinement 'SHELXL-2018/3 (Sheldrick, 2018)'
_diffrn_ambient_temperature 93(2)
_diffrn_detector_area_resol_mean 5.8140
_diffrn_measured_fraction_theta_full 0.999
_diffrn_measured_fraction_theta_max 0.999
_diffrn_measurement_device_type 'XtaLAB AFC10 (RCD3): quarter-chi single'
_diffrn_measurement_method '\w scans'
_diffrn_radiation_monochromator mirror
_diffrn_radiation_type MoK\a
_diffrn_radiation_wavelength 0.71073
_diffrn_reflns_av_R_equivalents 0.0761
_diffrn_reflns_av_unetI/netI 0.0456
_diffrn_reflns_Laue_measured_fraction_full 0.999
_diffrn_reflns_Laue_measured_fraction_max 0.999
_diffrn_reflns_limit_h_max 14
_diffrn_reflns_limit_h_min -14
_diffrn_reflns_limit_k_max 17
_diffrn_reflns_limit_k_min -17
_diffrn_reflns_limit_l_max 24
_diffrn_reflns_limit_l_min -23
_diffrn_reflns_number 30236
_diffrn_reflns_point_group_measured_fraction_full 0.999
_diffrn_reflns_point_group_measured_fraction_max 0.999
_diffrn_reflns_theta_full 25.000
_diffrn_reflns_theta_max 25.000
_diffrn_reflns_theta_min 2.428
_diffrn_source 'Rotating-anode X-ray tube (dual wavelength)'
_exptl_absorpt_coefficient_mu 3.782
_exptl_absorpt_correction_T_max 1.00000
_exptl_absorpt_correction_T_min 0.05147
_exptl_absorpt_correction_type multi-scan
_exptl_absorpt_process_details
;
CrysAlisPro 1.171.40.72a (Rigaku Oxford Diffraction, 2020)
Empirical absorption correction using spherical harmonics,
 implemented in SCALE3 ABSPACK scaling algorithm.
;
_exptl_crystal_colour orange
_exptl_crystal_density_diffrn 1.469
_exptl_crystal_description block
_exptl_crystal_F_000 1640
_exptl_crystal_size_max 0.80
_exptl_crystal_size_mid 0.50
_exptl_crystal_size_min 0.30
_refine_diff_density_max 3.339
_refine_diff_density_min -2.716
_refine_diff_density_rms 0.171
_refine_ls_extinction_coef 0.00091(15)
_refine_ls_extinction_expression Fc^*^=kFc[1+0.001xFc^2^\l^3^/sin(2\q)]^-1/4^
_refine_ls_extinction_method 'SHELXL-2018/3 (Sheldrick 2018)'
_refine_ls_goodness_of_fit_ref 1.097
_refine_ls_matrix_type full
_refine_ls_number_parameters 414
_refine_ls_number_reflns 6418
_refine_ls_number_restraints 6
_refine_ls_restrained_S_all 1.096
_refine_ls_R_factor_all 0.0397
_refine_ls_R_factor_gt 0.0371
_refine_ls_shift/su_max 0.001
_refine_ls_shift/su_mean 0.000
_refine_ls_structure_factor_coef Fsqd
_refine_ls_weighting_details 'w=1/[\s^2^(Fo^2^)+(0.0636P)^2^+1.6696P] where P=(Fo^2^+2Fc^2^)/3'
_refine_ls_weighting_scheme calc
_refine_ls_wR_factor_gt 0.0964
_refine_ls_wR_factor_ref 0.0976
_reflns_Friedel_coverage 0.000
_reflns_number_gt 5901
_reflns_number_total 6418
_reflns_threshold_expression 'I > 2\s(I)'
_cod_data_source_file d2dt00513a3.cif
_cod_data_source_block 9_PCP_Ph
_cod_original_sg_symbol_H-M 'P 21/c'
_cod_database_code 7709778
_shelx_shelxl_version_number 2018/3
_shelx_space_group_comment
;
The symmetry employed for this shelxl refinement is uniquely defined
by the following loop, which should always be used as a source of
symmetry information in preference to the above space-group names.
They are only intended as comments.
;

loop_
_space_group_symop_operation_xyz
'x, y, z'
'-x, y+1/2, -z+1/2'
'-x, -y, -z'
'x, -y-1/2, z-1/2'

loop_
_atom_site_label
_atom_site_type_symbol
_atom_site_fract_x
_atom_site_fract_y
_atom_site_fract_z
_atom_site_U_iso_or_equiv
_atom_site_adp_type
_atom_site_occupancy
_atom_site_site_symmetry_order
_atom_site_calc_flag
_atom_site_refinement_flags_posn
_atom_site_refinement_flags_adp
_atom_site_refinement_flags_occupancy
_atom_site_disorder_assembly
_atom_site_disorder_group
Ir1 Ir 0.72264(2) 0.56977(2) 0.76448(2) 0.01034(10) Uani 1 1 d . U . . .
C1 C 0.6249(3) 0.4494(3) 0.73882(19) 0.0134(8) Uani 1 1 d . . . . .
H2 H 0.546310 0.451364 0.752949 0.016 Uiso 1 1 calc R U . . .
B1 B 0.6938(4) 0.3733(3) 0.7685(2) 0.0160(10) Uani 1 1 d . . . . .
N1 N 0.7357(3) 0.3162(2) 0.71667(16) 0.0157(7) Uani 1 1 d . . . . .
N2 N 0.6952(3) 0.3535(2) 0.65551(15) 0.0120(7) Uani 1 1 d . . . . .
B2 B 0.6367(4) 0.4371(3) 0.6663(3) 0.0130(10) Uani 1 1 d . . . . .
P1 P 0.77984(9) 0.48683(7) 0.85732(5) 0.0124(2) Uani 1 1 d . . . . .
P2 P 0.68347(8) 0.61511(7) 0.65672(5) 0.0121(2) Uani 1 1 d . . . . .
C2 C 0.7361(3) 0.6980(3) 0.80504(18) 0.0160(9) Uani 1 1 d . . . . .
C3 C 0.6386(4) 0.7328(3) 0.83090(19) 0.0183(9) Uani 1 1 d . . . . .
H3 H 0.572873 0.697026 0.827520 0.022 Uiso 1 1 calc R U . . .
C4 C 0.6336(4) 0.8174(3) 0.8613(2) 0.0234(10) Uani 1 1 d . . . . .
H4 H 0.565343 0.837824 0.877918 0.028 Uiso 1 1 calc R U . . .
C5 C 0.7265(4) 0.8716(3) 0.8675(2) 0.0264(11) Uani 1 1 d . . . . .
H5 H 0.723481 0.929351 0.888179 0.032 Uiso 1 1 calc R U . . .
C6 C 0.8248(4) 0.8400(3) 0.8427(2) 0.0219(10) Uani 1 1 d . . . . .
H6 H 0.889945 0.876444 0.846452 0.026 Uiso 1 1 calc R U . . .
C7 C 0.8292(4) 0.7552(3) 0.81222(19) 0.0182(9) Uani 1 1 d . . . . .
H7 H 0.897771 0.735502 0.795713 0.022 Uiso 1 1 calc R U . . .
C8 C 0.7281(4) 0.3703(3) 0.84326(19) 0.0163(9) Uani 1 1 d . . . . .
H8 H 0.786920 0.324466 0.852501 0.020 Uiso 1 1 calc R U . . .
H9 H 0.663348 0.356914 0.869945 0.020 Uiso 1 1 calc R U . . .
C9 C 0.6162(3) 0.5172(3) 0.61571(19) 0.0144(9) Uani 1 1 d . . . . .
H10 H 0.535757 0.528194 0.607487 0.017 Uiso 1 1 calc R U . . .
H11 H 0.651098 0.503649 0.574077 0.017 Uiso 1 1 calc R U . . .
C10 C 0.7198(4) 0.5169(3) 0.93779(19) 0.0191(9) Uani 1 1 d . . . . .
C11 C 0.5946(4) 0.5300(3) 0.9235(2) 0.0240(10) Uani 1 1 d . . . . .
H12 H 0.559912 0.553991 0.962212 0.036 Uiso 1 1 calc R U . . .
H13 H 0.560783 0.471239 0.911716 0.036 Uiso 1 1 calc R U . . .
H14 H 0.583278 0.572979 0.887556 0.036 Uiso 1 1 calc R U . . .
C12 C 0.7690(4) 0.6068(3) 0.9643(2) 0.0226(10) Uani 1 1 d . . . . .
H15 H 0.764719 0.653372 0.930218 0.034 Uiso 1 1 calc R U . . .
H16 H 0.846926 0.597368 0.978179 0.034 Uiso 1 1 calc R U . . .
H17 H 0.726775 0.627086 1.001357 0.034 Uiso 1 1 calc R U . . .
C13 C 0.7339(4) 0.4431(3) 0.9904(2) 0.0242(11) Uani 1 1 d . . . . .
H18 H 0.812881 0.436660 1.002869 0.036 Uiso 1 1 calc R U . . .
H19 H 0.705319 0.384956 0.973481 0.036 Uiso 1 1 calc R U . . .
H20 H 0.692452 0.460766 1.028454 0.036 Uiso 1 1 calc R U . . .
C14 C 0.9350(3) 0.4732(3) 0.86324(19) 0.0165(9) Uani 1 1 d . . . . .
C15 C 0.9933(4) 0.5663(3) 0.8660(2) 0.0205(10) Uani 1 1 d . . . . .
H21 H 0.967339 0.601108 0.902982 0.031 Uiso 1 1 calc R U . . .
H22 H 0.976039 0.599836 0.825772 0.031 Uiso 1 1 calc R U . . .
H23 H 1.073899 0.557270 0.870847 0.031 Uiso 1 1 calc R U . . .
C16 C 0.9750(4) 0.4159(3) 0.9215(2) 0.0232(10) Uani 1 1 d . . . . .
H24 H 1.054271 0.402336 0.918038 0.035 Uiso 1 1 calc R U . . .
H25 H 0.932806 0.358853 0.922239 0.035 Uiso 1 1 calc R U . . .
H26 H 0.963540 0.449933 0.961611 0.035 Uiso 1 1 calc R U . . .
C17 C 0.9691(4) 0.4244(3) 0.8008(2) 0.0186(10) Uani 1 1 d . . . . .
H27 H 1.050362 0.420514 0.800203 0.028 Uiso 1 1 calc R U . . .
H28 H 0.941153 0.458721 0.762844 0.028 Uiso 1 1 calc R U . . .
H29 H 0.937495 0.362817 0.799622 0.028 Uiso 1 1 calc R U . . .
C18 C 0.5815(4) 0.7107(3) 0.64043(19) 0.0177(9) Uani 1 1 d . . . . .
C19 C 0.5376(4) 0.7159(3) 0.5697(2) 0.0228(10) Uani 1 1 d . . . . .
H30 H 0.474164 0.757737 0.566538 0.034 Uiso 1 1 calc R U . . .
H31 H 0.513978 0.655152 0.555019 0.034 Uiso 1 1 calc R U . . .
H32 H 0.596656 0.738121 0.542286 0.034 Uiso 1 1 calc R U . . .
C20 C 0.6297(4) 0.8041(3) 0.6611(2) 0.0230(10) Uani 1 1 d . . . . .
H33 H 0.570107 0.849585 0.660436 0.035 Uiso 1 1 calc R U . . .
H34 H 0.686671 0.822411 0.630920 0.035 Uiso 1 1 calc R U . . .
H35 H 0.663141 0.799624 0.705018 0.035 Uiso 1 1 calc R U . . .
C21 C 0.4840(4) 0.6879(3) 0.6830(2) 0.0239(10) Uani 1 1 d . . . . .
H36 H 0.509833 0.686490 0.728572 0.036 Uiso 1 1 calc R U . . .
H37 H 0.453683 0.628105 0.670609 0.036 Uiso 1 1 calc R U . . .
H38 H 0.426072 0.734323 0.677014 0.036 Uiso 1 1 calc R U . . .
C22 C 0.8139(3) 0.6318(3) 0.61144(19) 0.0162(9) Uani 1 1 d . . . . .
C23 C 0.7952(4) 0.6610(3) 0.5407(2) 0.0250(10) Uani 1 1 d . . . . .
H39 H 0.773114 0.725264 0.539006 0.037 Uiso 1 1 calc R U . . .
H40 H 0.736259 0.623595 0.520181 0.037 Uiso 1 1 calc R U . . .
H41 H 0.864103 0.652856 0.517504 0.037 Uiso 1 1 calc R U . . .
C24 C 0.8883(4) 0.7030(3) 0.6469(2) 0.0249(10) Uani 1 1 d . . . . .
H42 H 0.955969 0.712394 0.622709 0.037 Uiso 1 1 calc R U . . .
H43 H 0.908410 0.681066 0.690615 0.037 Uiso 1 1 calc R U . . .
H44 H 0.847840 0.760677 0.649770 0.037 Uiso 1 1 calc R U . . .
C25 C 0.8777(4) 0.5407(3) 0.6123(2) 0.0207(10) Uani 1 1 d . . . . .
H45 H 0.838982 0.497126 0.583352 0.031 Uiso 1 1 calc R U . . .
H46 H 0.881526 0.516245 0.656498 0.031 Uiso 1 1 calc R U . . .
H47 H 0.953173 0.550668 0.597440 0.031 Uiso 1 1 calc R U . . .
C26 C 0.7411(3) 0.2191(3) 0.72008(19) 0.0144(8) Uani 1 1 d . . . . .
C27 C 0.8084(3) 0.1775(3) 0.7677(2) 0.0179(9) Uani 1 1 d . . . . .
H48 H 0.855168 0.213610 0.795568 0.022 Uiso 1 1 calc R U . . .
C28 C 0.8074(4) 0.0842(3) 0.7747(2) 0.0215(10) Uani 1 1 d . . . . .
H49 H 0.852220 0.056998 0.808258 0.026 Uiso 1 1 calc R U . . .
C29 C 0.7431(4) 0.0293(3) 0.7341(2) 0.0214(9) Uani 1 1 d . . . . .
H50 H 0.742713 -0.034969 0.739565 0.026 Uiso 1 1 calc R U . . .
C30 C 0.6792(4) 0.0702(3) 0.6852(2) 0.0200(11) Uani 1 1 d . . . . .
H51 H 0.635443 0.033313 0.656374 0.024 Uiso 1 1 calc R U . . .
C31 C 0.6777(3) 0.1643(3) 0.67752(19) 0.0150(8) Uani 1 1 d . . . . .
H52 H 0.633750 0.191174 0.643445 0.018 Uiso 1 1 calc R U . . .
C32 C 0.7554(3) 0.3308(3) 0.60042(19) 0.0148(9) Uani 1 1 d . . . . .
C33 C 0.8662(4) 0.3036(3) 0.6040(2) 0.0187(9) Uani 1 1 d . . . . .
H53 H 0.902738 0.293781 0.644982 0.022 Uiso 1 1 calc R U . . .
C34 C 0.9228(4) 0.2909(3) 0.5477(2) 0.0260(10) Uani 1 1 d . . . . .
H54 H 0.998086 0.271237 0.550136 0.031 Uiso 1 1 calc R U . . .
C35 C 0.8707(4) 0.3067(3) 0.4879(2) 0.0281(11) Uani 1 1 d . . . . .
H55 H 0.911728 0.301950 0.449546 0.034 Uiso 1 1 calc R U . . .
C36 C 0.7598(4) 0.3291(3) 0.4836(2) 0.0243(10) Uani 1 1 d . . . . .
H56 H 0.723366 0.337236 0.442359 0.029 Uiso 1 1 calc R U . . .
C37 C 0.7015(4) 0.3398(3) 0.53962(19) 0.0188(9) Uani 1 1 d . . . . .
H57 H 0.624276 0.353345 0.536742 0.023 Uiso 1 1 calc R U . . .
H1 H 0.849(3) 0.586(2) 0.7582(18) 0.000(9) Uiso 1 1 d . U . . .

loop_
_atom_site_aniso_label
_atom_site_aniso_U_11
_atom_site_aniso_U_22
_atom_site_aniso_U_33
_atom_site_aniso_U_23
_atom_site_aniso_U_13
_atom_site_aniso_U_12
Ir1 0.00976(13) 0.00901(14) 0.01198(13) 0.00002(5) -0.00314(8) -0.00063(5)
C1 0.010(2) 0.014(2) 0.016(2) 0.0014(17) -0.0013(16) -0.0025(17)
B1 0.017(2) 0.017(3) 0.014(2) 0.0018(18) 0.0005(18) -0.011(2)
N1 0.0214(19) 0.0080(17) 0.0171(17) 0.0006(13) -0.0067(15) 0.0018(15)
N2 0.0120(17) 0.0129(18) 0.0107(16) 0.0013(13) -0.0064(13) 0.0012(14)
B2 0.005(2) 0.015(3) 0.019(3) 0.0001(18) -0.007(2) -0.0020(18)
P1 0.0140(5) 0.0100(5) 0.0128(5) -0.0005(4) -0.0044(4) -0.0002(4)
P2 0.0122(5) 0.0111(5) 0.0129(5) 0.0012(4) -0.0022(4) -0.0005(4)
C2 0.020(2) 0.016(2) 0.0119(19) 0.0036(16) -0.0058(16) -0.0022(18)
C3 0.020(2) 0.018(2) 0.016(2) 0.0009(17) -0.0034(17) 0.0015(19)
C4 0.029(3) 0.020(2) 0.020(2) -0.0003(18) -0.0016(19) 0.008(2)
C5 0.045(3) 0.014(2) 0.020(2) -0.0032(17) -0.007(2) 0.005(2)
C6 0.030(3) 0.011(2) 0.024(2) 0.0017(18) -0.0105(19) -0.006(2)
C7 0.021(2) 0.015(2) 0.017(2) 0.0029(17) -0.0054(17) 0.0016(19)
C8 0.019(2) 0.010(2) 0.019(2) 0.0001(16) -0.0061(17) -0.0001(18)
C9 0.014(2) 0.014(2) 0.016(2) -0.0016(16) -0.0036(16) -0.0020(17)
C10 0.027(2) 0.020(2) 0.0103(19) -0.0019(17) -0.0010(17) 0.001(2)
C11 0.026(3) 0.026(3) 0.020(2) 0.000(2) 0.0038(19) 0.000(2)
C12 0.031(3) 0.021(2) 0.015(2) -0.0056(18) -0.0057(18) 0.004(2)
C13 0.034(3) 0.021(2) 0.017(2) 0.0000(17) 0.000(2) -0.002(2)
C14 0.017(2) 0.011(2) 0.021(2) 0.0000(17) -0.0090(17) 0.0020(18)
C15 0.011(2) 0.017(3) 0.032(3) -0.0043(17) -0.008(2) 0.0002(16)
C16 0.027(3) 0.018(2) 0.024(2) -0.0022(18) -0.013(2) 0.004(2)
C17 0.013(2) 0.020(2) 0.023(2) -0.0015(16) -0.0030(19) 0.0020(17)
C18 0.023(2) 0.013(2) 0.017(2) 0.0022(17) -0.0017(17) 0.0068(18)
C19 0.023(2) 0.021(2) 0.024(2) 0.0046(18) -0.0060(18) 0.007(2)
C20 0.029(3) 0.014(2) 0.026(2) 0.0019(18) -0.0014(19) 0.001(2)
C21 0.021(2) 0.024(2) 0.027(2) 0.0029(19) 0.0007(19) 0.0088(19)
C22 0.014(2) 0.018(2) 0.016(2) 0.0029(16) -0.0007(16) 0.0002(18)
C23 0.025(2) 0.029(3) 0.022(2) 0.0068(19) 0.0045(19) 0.003(2)
C24 0.020(2) 0.025(3) 0.030(2) -0.003(2) 0.0052(19) -0.007(2)
C25 0.018(2) 0.019(2) 0.025(2) 0.002(2) 0.0044(19) 0.003(2)
C26 0.0128(19) 0.013(2) 0.0176(19) 0.0012(16) 0.0007(16) 0.0005(18)
C27 0.016(2) 0.015(2) 0.022(2) -0.0033(17) -0.0058(17) -0.0008(18)
C28 0.019(3) 0.021(2) 0.024(2) 0.0047(18) -0.0051(19) 0.0071(19)
C29 0.026(2) 0.010(2) 0.028(2) 0.0014(18) 0.0006(19) -0.001(2)
C30 0.019(3) 0.015(3) 0.026(3) -0.0068(16) 0.002(2) -0.0059(17)
C31 0.013(2) 0.014(2) 0.018(2) -0.0007(16) -0.0009(16) -0.0002(17)
C32 0.019(2) 0.009(2) 0.017(2) -0.0012(16) -0.0013(17) -0.0053(17)
C33 0.020(2) 0.012(2) 0.024(2) 0.0031(17) 0.0011(18) -0.0018(18)
C34 0.022(2) 0.017(2) 0.039(3) -0.003(2) 0.010(2) 0.001(2)
C35 0.034(3) 0.023(2) 0.029(3) -0.0077(19) 0.015(2) -0.006(2)
C36 0.036(3) 0.017(2) 0.019(2) -0.0060(18) -0.0003(19) -0.006(2)
C37 0.020(2) 0.016(2) 0.020(2) -0.0045(17) -0.0032(17) -0.0038(18)

loop_
_atom_type_symbol
_atom_type_description
_atom_type_scat_dispersion_real
_atom_type_scat_dispersion_imag
_atom_type_scat_source
C C 0.0033 0.0016 'International Tables Vol C Tables 4.2.6.8 and 6.1.1.4'
H H 0.0000 0.0000 'International Tables Vol C Tables 4.2.6.8 and 6.1.1.4'
Ir Ir -1.4442 7.9887 'International Tables Vol C Tables 4.2.6.8 and 6.1.1.4'
N N 0.0061 0.0033 'International Tables Vol C Tables 4.2.6.8 and 6.1.1.4'
P P 0.1023 0.0942 'International Tables Vol C Tables 4.2.6.8 and 6.1.1.4'
B B 0.0013 0.0007 'International Tables Vol C Tables 4.2.6.8 and 6.1.1.4'

loop_
_geom_angle_atom_site_label_1
_geom_angle_atom_site_label_2
_geom_angle_atom_site_label_3
_geom_angle
_geom_angle_site_symmetry_1
_geom_angle_site_symmetry_3
_geom_angle_publ_flag
C2 Ir1 C1 150.72(16) . . ?
C2 Ir1 P1 97.21(11) . . ?
C1 Ir1 P1 85.26(11) . . ?
C2 Ir1 P2 97.78(11) . . ?
C1 Ir1 P2 84.95(11) . . ?
P1 Ir1 P2 163.57(4) . . ?
C2 Ir1 H1 80.5(13) . . ?
C1 Ir1 H1 128.7(13) . . ?
P1 Ir1 H1 83.5(14) . . ?
P2 Ir1 H1 92.4(14) . . ?
B1 C1 B2 104.0(3) . . ?
B1 C1 Ir1 102.6(3) . . ?
B2 C1 Ir1 105.5(3) . . ?
B1 C1 H2 114.5 . . ?
B2 C1 H2 114.5 . . ?
Ir1 C1 H2 114.5 . . ?
N1 B1 C1 109.1(3) . . ?
N1 B1 C8 127.7(4) . . ?
C1 B1 C8 122.4(4) . . ?
C26 N1 N2 115.8(3) . . ?
C26 N1 B1 123.5(3) . . ?
N2 N1 B1 107.9(3) . . ?
C32 N2 B2 126.6(3) . . ?
C32 N2 N1 116.6(3) . . ?
B2 N2 N1 109.9(3) . . ?
N2 B2 C1 108.6(4) . . ?
N2 B2 C9 126.7(4) . . ?
C1 B2 C9 122.8(4) . . ?
C8 P1 C14 103.98(19) . . ?
C8 P1 C10 102.58(19) . . ?
C14 P1 C10 112.31(19) . . ?
C8 P1 Ir1 105.40(13) . . ?
C14 P1 Ir1 111.63(13) . . ?
C10 P1 Ir1 119.06(14) . . ?
C9 P2 C22 103.61(18) . . ?
C9 P2 C18 103.10(19) . . ?
C22 P2 C18 111.49(18) . . ?
C9 P2 Ir1 106.44(13) . . ?
C22 P2 Ir1 111.47(13) . . ?
C18 P2 Ir1 119.03(13) . . ?
C7 C2 C3 114.7(4) . . ?
C7 C2 Ir1 129.7(3) . . ?
C3 C2 Ir1 115.6(3) . . ?
C4 C3 C2 123.1(4) . . ?
C4 C3 H3 118.4 . . ?
C2 C3 H3 118.4 . . ?
C5 C4 C3 120.6(4) . . ?
C5 C4 H4 119.7 . . ?
C3 C4 H4 119.7 . . ?
C4 C5 C6 118.3(4) . . ?
C4 C5 H5 120.8 . . ?
C6 C5 H5 120.8 . . ?
C5 C6 C7 120.8(4) . . ?
C5 C6 H6 119.6 . . ?
C7 C6 H6 119.6 . . ?
C6 C7 C2 122.5(4) . . ?
C6 C7 H7 118.7 . . ?
C2 C7 H7 118.7 . . ?
B1 C8 P1 101.7(3) . . ?
B1 C8 H8 111.4 . . ?
P1 C8 H8 111.4 . . ?
B1 C8 H9 111.4 . . ?
P1 C8 H9 111.4 . . ?
H8 C8 H9 109.3 . . ?
B2 C9 P2 102.8(3) . . ?
B2 C9 H10 111.2 . . ?
P2 C9 H10 111.2 . . ?
B2 C9 H11 111.2 . . ?
P2 C9 H11 111.2 . . ?
H10 C9 H11 109.1 . . ?
C11 C10 C13 107.7(4) . . ?
C11 C10 C12 108.8(4) . . ?
C13 C10 C12 108.8(4) . . ?
C11 C10 P1 105.4(3) . . ?
C13 C10 P1 114.9(3) . . ?
C12 C10 P1 111.0(3) . . ?
C10 C11 H12 109.5 . . ?
C10 C11 H13 109.5 . . ?
H12 C11 H13 109.5 . . ?
C10 C11 H14 109.5 . . ?
H12 C11 H14 109.5 . . ?
H13 C11 H14 109.5 . . ?
C10 C12 H15 109.5 . . ?
C10 C12 H16 109.5 . . ?
H15 C12 H16 109.5 . . ?
C10 C12 H17 109.5 . . ?
H15 C12 H17 109.5 . . ?
H16 C12 H17 109.5 . . ?
C10 C13 H18 109.5 . . ?
C10 C13 H19 109.5 . . ?
H18 C13 H19 109.5 . . ?
C10 C13 H20 109.5 . . ?
H18 C13 H20 109.5 . . ?
H19 C13 H20 109.5 . . ?
C16 C14 C15 109.2(4) . . ?
C16 C14 C17 108.3(3) . . ?
C15 C14 C17 107.9(3) . . ?
C16 C14 P1 113.1(3) . . ?
C15 C14 P1 111.1(3) . . ?
C17 C14 P1 106.9(3) . . ?
C14 C15 H21 109.5 . . ?
C14 C15 H22 109.5 . . ?
H21 C15 H22 109.5 . . ?
C14 C15 H23 109.5 . . ?
H21 C15 H23 109.5 . . ?
H22 C15 H23 109.5 . . ?
C14 C16 H24 109.5 . . ?
C14 C16 H25 109.5 . . ?
H24 C16 H25 109.5 . . ?
C14 C16 H26 109.5 . . ?
H24 C16 H26 109.5 . . ?
H25 C16 H26 109.5 . . ?
C14 C17 H27 109.5 . . ?
C14 C17 H28 109.5 . . ?
H27 C17 H28 109.5 . . ?
C14 C17 H29 109.5 . . ?
H27 C17 H29 109.5 . . ?
H28 C17 H29 109.5 . . ?
C21 C18 C19 108.2(4) . . ?
C21 C18 C20 109.0(3) . . ?
C19 C18 C20 109.3(3) . . ?
C21 C18 P2 104.1(3) . . ?
C19 C18 P2 113.9(3) . . ?
C20 C18 P2 112.1(3) . . ?
C18 C19 H30 109.5 . . ?
C18 C19 H31 109.5 . . ?
H30 C19 H31 109.5 . . ?
C18 C19 H32 109.5 . . ?
H30 C19 H32 109.5 . . ?
H31 C19 H32 109.5 . . ?
C18 C20 H33 109.5 . . ?
C18 C20 H34 109.5 . . ?
H33 C20 H34 109.5 . . ?
C18 C20 H35 109.5 . . ?
H33 C20 H35 109.5 . . ?
H34 C20 H35 109.5 . . ?
C18 C21 H36 109.5 . . ?
C18 C21 H37 109.5 . . ?
H36 C21 H37 109.5 . . ?
C18 C21 H38 109.5 . . ?
H36 C21 H38 109.5 . . ?
H37 C21 H38 109.5 . . ?
C23 C22 C25 108.0(3) . . ?
C23 C22 C24 108.9(3) . . ?
C25 C22 C24 107.6(4) . . ?
C23 C22 P2 114.6(3) . . ?
C25 C22 P2 107.9(3) . . ?
C24 C22 P2 109.6(3) . . ?
C22 C23 H39 109.5 . . ?
C22 C23 H40 109.5 . . ?
H39 C23 H40 109.5 . . ?
C22 C23 H41 109.5 . . ?
H39 C23 H41 109.5 . . ?
H40 C23 H41 109.5 . . ?
C22 C24 H42 109.5 . . ?
C22 C24 H43 109.5 . . ?
H42 C24 H43 109.5 . . ?
C22 C24 H44 109.5 . . ?
H42 C24 H44 109.5 . . ?
H43 C24 H44 109.5 . . ?
C22 C25 H45 109.5 . . ?
C22 C25 H46 109.5 . . ?
H45 C25 H46 109.5 . . ?
C22 C25 H47 109.5 . . ?
H45 C25 H47 109.5 . . ?
H46 C25 H47 109.5 . . ?
C27 C26 C31 118.8(4) . . ?
C27 C26 N1 119.8(4) . . ?
C31 C26 N1 121.4(4) . . ?
C28 C27 C26 120.2(4) . . ?
C28 C27 H48 119.9 . . ?
C26 C27 H48 119.9 . . ?
C27 C28 C29 121.7(4) . . ?
C27 C28 H49 119.2 . . ?
C29 C28 H49 119.2 . . ?
C28 C29 C30 118.3(4) . . ?
C28 C29 H50 120.9 . . ?
C30 C29 H50 120.9 . . ?
C29 C30 C31 121.3(4) . . ?
C29 C30 H51 119.3 . . ?
C31 C30 H51 119.3 . . ?
C30 C31 C26 119.7(4) . . ?
C30 C31 H52 120.1 . . ?
C26 C31 H52 120.1 . . ?
C33 C32 C37 119.1(4) . . ?
C33 C32 N2 123.0(4) . . ?
C37 C32 N2 117.8(4) . . ?
C34 C33 C32 119.8(4) . . ?
C34 C33 H53 120.1 . . ?
C32 C33 H53 120.1 . . ?
C33 C34 C35 120.4(4) . . ?
C33 C34 H54 119.8 . . ?
C35 C34 H54 119.8 . . ?
C36 C35 C34 120.3(4) . . ?
C36 C35 H55 119.9 . . ?
C34 C35 H55 119.9 . . ?
C35 C36 C37 119.7(4) . . ?
C35 C36 H56 120.2 . . ?
C37 C36 H56 120.2 . . ?
C36 C37 C32 120.4(4) . . ?
C36 C37 H57 119.8 . . ?
C32 C37 H57 119.8 . . ?

loop_
_geom_bond_atom_site_label_1
_geom_bond_atom_site_label_2
_geom_bond_distance
_geom_bond_site_symmetry_2
_geom_bond_publ_flag
Ir1 C2 2.063(4) . ?
Ir1 C1 2.177(4) . ?
Ir1 P1 2.3510(10) . ?
Ir1 P2 2.3517(10) . ?
Ir1 H1 1.55(4) . ?
C1 B1 1.508(7) . ?
C1 B2 1.520(6) . ?
C1 H2 1.0000 . ?
B1 N1 1.463(6) . ?
B1 C8 1.583(6) . ?
N1 C26 1.428(5) . ?
N1 N2 1.443(5) . ?
N2 C32 1.410(5) . ?
N2 B2 1.435(6) . ?
B2 C9 1.585(6) . ?
P1 C8 1.840(4) . ?
P1 C14 1.877(4) . ?
P1 C10 1.887(4) . ?
P2 C9 1.840(4) . ?
P2 C22 1.872(4) . ?
P2 C18 1.886(4) . ?
C2 C7 1.403(6) . ?
C2 C3 1.403(6) . ?
C3 C4 1.393(6) . ?
C3 H3 0.9500 . ?
C4 C5 1.375(7) . ?
C4 H4 0.9500 . ?
C5 C6 1.386(6) . ?
C5 H5 0.9500 . ?
C6 C7 1.396(6) . ?
C6 H6 0.9500 . ?
C7 H7 0.9500 . ?
C8 H8 0.9900 . ?
C8 H9 0.9900 . ?
C9 H10 0.9900 . ?
C9 H11 0.9900 . ?
C10 C11 1.537(6) . ?
C10 C13 1.538(6) . ?
C10 C12 1.539(6) . ?
C11 H12 0.9800 . ?
C11 H13 0.9800 . ?
C11 H14 0.9800 . ?
C12 H15 0.9800 . ?
C12 H16 0.9800 . ?
C12 H17 0.9800 . ?
C13 H18 0.9800 . ?
C13 H19 0.9800 . ?
C13 H20 0.9800 . ?
C14 C16 1.530(6) . ?
C14 C15 1.536(6) . ?
C14 C17 1.544(6) . ?
C15 H21 0.9800 . ?
C15 H22 0.9800 . ?
C15 H23 0.9800 . ?
C16 H24 0.9800 . ?
C16 H25 0.9800 . ?
C16 H26 0.9800 . ?
C17 H27 0.9800 . ?
C17 H28 0.9800 . ?
C17 H29 0.9800 . ?
C18 C21 1.528(6) . ?
C18 C19 1.536(6) . ?
C18 C20 1.543(6) . ?
C19 H30 0.9800 . ?
C19 H31 0.9800 . ?
C19 H32 0.9800 . ?
C20 H33 0.9800 . ?
C20 H34 0.9800 . ?
C20 H35 0.9800 . ?
C21 H36 0.9800 . ?
C21 H37 0.9800 . ?
C21 H38 0.9800 . ?
C22 C23 1.531(6) . ?
C22 C25 1.542(6) . ?
C22 C24 1.542(6) . ?
C23 H39 0.9800 . ?
C23 H40 0.9800 . ?
C23 H41 0.9800 . ?
C24 H42 0.9800 . ?
C24 H43 0.9800 . ?
C24 H44 0.9800 . ?
C25 H45 0.9800 . ?
C25 H46 0.9800 . ?
C25 H47 0.9800 . ?
C26 C27 1.392(6) . ?
C26 C31 1.397(6) . ?
C27 C28 1.377(6) . ?
C27 H48 0.9500 . ?
C28 C29 1.379(7) . ?
C28 H49 0.9500 . ?
C29 C30 1.382(7) . ?
C29 H50 0.9500 . ?
C30 C31 1.390(6) . ?
C30 H51 0.9500 . ?
C31 H52 0.9500 . ?
C32 C33 1.391(6) . ?
C32 C37 1.397(6) . ?
C33 C34 1.380(6) . ?
C33 H53 0.9500 . ?
C34 C35 1.384(7) . ?
C34 H54 0.9500 . ?
C35 C36 1.374(6) . ?
C35 H55 0.9500 . ?
C36 C37 1.383(6) . ?
C36 H56 0.9500 . ?
C37 H57 0.9500 . ?

loop_
_geom_torsion_atom_site_label_1
_geom_torsion_atom_site_label_2
_geom_torsion_atom_site_label_3
_geom_torsion_atom_site_label_4
_geom_torsion
_geom_torsion_site_symmetry_1
_geom_torsion_site_symmetry_2
_geom_torsion_site_symmetry_3
_geom_torsion_site_symmetry_4
_geom_torsion_publ_flag
B2 C1 B1 N1 -4.2(5) . . . . ?
Ir1 C1 B1 N1 -113.9(3) . . . . ?
B2 C1 B1 C8 166.6(4) . . . . ?
Ir1 C1 B1 C8 56.9(4) . . . . ?
C1 B1 N1 C26 -139.8(4) . . . . ?
C8 B1 N1 C26 50.0(6) . . . . ?
C1 B1 N1 N2 -0.2(4) . . . . ?
C8 B1 N1 N2 -170.3(4) . . . . ?
C26 N1 N2 C32 -58.9(4) . . . . ?
B1 N1 N2 C32 157.9(3) . . . . ?
C26 N1 N2 B2 148.1(3) . . . . ?
B1 N1 N2 B2 4.9(4) . . . . ?
C32 N2 B2 C1 -157.3(4) . . . . ?
N1 N2 B2 C1 -7.6(4) . . . . ?
C32 N2 B2 C9 7.1(7) . . . . ?
N1 N2 B2 C9 156.7(4) . . . . ?
B1 C1 B2 N2 7.1(5) . . . . ?
Ir1 C1 B2 N2 114.7(3) . . . . ?
B1 C1 B2 C9 -158.0(4) . . . . ?
Ir1 C1 B2 C9 -50.4(5) . . . . ?
C7 C2 C3 C4 0.1(6) . . . . ?
Ir1 C2 C3 C4 178.6(3) . . . . ?
C2 C3 C4 C5 -0.1(6) . . . . ?
C3 C4 C5 C6 0.0(6) . . . . ?
C4 C5 C6 C7 0.0(6) . . . . ?
C5 C6 C7 C2 0.0(6) . . . . ?
C3 C2 C7 C6 0.0(6) . . . . ?
Ir1 C2 C7 C6 -178.2(3) . . . . ?
N1 B1 C8 P1 121.2(4) . . . . ?
C1 B1 C8 P1 -47.8(5) . . . . ?
C14 P1 C8 B1 -104.6(3) . . . . ?
C10 P1 C8 B1 138.2(3) . . . . ?
Ir1 P1 C8 B1 12.9(3) . . . . ?
N2 B2 C9 P2 -120.4(4) . . . . ?
C1 B2 C9 P2 41.9(5) . . . . ?
C22 P2 C9 B2 105.9(3) . . . . ?
C18 P2 C9 B2 -137.8(3) . . . . ?
Ir1 P2 C9 B2 -11.7(3) . . . . ?
C8 P1 C10 C11 -71.7(3) . . . . ?
C14 P1 C10 C11 177.3(3) . . . . ?
Ir1 P1 C10 C11 44.1(3) . . . . ?
C8 P1 C10 C13 46.7(4) . . . . ?
C14 P1 C10 C13 -64.3(4) . . . . ?
Ir1 P1 C10 C13 162.5(3) . . . . ?
C8 P1 C10 C12 170.7(3) . . . . ?
C14 P1 C10 C12 59.6(4) . . . . ?
Ir1 P1 C10 C12 -73.5(3) . . . . ?
C8 P1 C14 C16 -64.3(3) . . . . ?
C10 P1 C14 C16 45.9(3) . . . . ?
Ir1 P1 C14 C16 -177.5(3) . . . . ?
C8 P1 C14 C15 172.4(3) . . . . ?
C10 P1 C14 C15 -77.5(3) . . . . ?
Ir1 P1 C14 C15 59.2(3) . . . . ?
C8 P1 C14 C17 54.9(3) . . . . ?
C10 P1 C14 C17 165.0(3) . . . . ?
Ir1 P1 C14 C17 -58.3(3) . . . . ?
C9 P2 C18 C21 71.7(3) . . . . ?
C22 P2 C18 C21 -177.7(3) . . . . ?
Ir1 P2 C18 C21 -45.7(3) . . . . ?
C9 P2 C18 C19 -45.9(3) . . . . ?
C22 P2 C18 C19 64.7(4) . . . . ?
Ir1 P2 C18 C19 -163.4(2) . . . . ?
C9 P2 C18 C20 -170.7(3) . . . . ?
C22 P2 C18 C20 -60.1(3) . . . . ?
Ir1 P2 C18 C20 71.9(3) . . . . ?
C9 P2 C22 C23 65.7(3) . . . . ?
C18 P2 C22 C23 -44.6(4) . . . . ?
Ir1 P2 C22 C23 179.7(3) . . . . ?
C9 P2 C22 C25 -54.7(3) . . . . ?
C18 P2 C22 C25 -164.9(3) . . . . ?
Ir1 P2 C22 C25 59.4(3) . . . . ?
C9 P2 C22 C24 -171.6(3) . . . . ?
C18 P2 C22 C24 78.2(3) . . . . ?
Ir1 P2 C22 C24 -57.5(3) . . . . ?
N2 N1 C26 C27 160.5(3) . . . . ?
B1 N1 C26 C27 -62.7(5) . . . . ?
N2 N1 C26 C31 -21.3(5) . . . . ?
B1 N1 C26 C31 115.6(5) . . . . ?
C31 C26 C27 C28 -3.4(6) . . . . ?
N1 C26 C27 C28 174.8(4) . . . . ?
C26 C27 C28 C29 1.8(7) . . . . ?
C27 C28 C29 C30 0.5(7) . . . . ?
C28 C29 C30 C31 -1.1(7) . . . . ?
C29 C30 C31 C26 -0.5(6) . . . . ?
C27 C26 C31 C30 2.8(6) . . . . ?
N1 C26 C31 C30 -175.5(4) . . . . ?
B2 N2 C32 C33 125.1(5) . . . . ?
N1 N2 C32 C33 -22.8(5) . . . . ?
B2 N2 C32 C37 -52.4(5) . . . . ?
N1 N2 C32 C37 159.8(3) . . . . ?
C37 C32 C33 C34 3.6(6) . . . . ?
N2 C32 C33 C34 -173.8(4) . . . . ?
C32 C33 C34 C35 1.2(6) . . . . ?
C33 C34 C35 C36 -4.4(7) . . . . ?
C34 C35 C36 C37 2.8(7) . . . . ?
C35 C36 C37 C32 2.1(6) . . . . ?
C33 C32 C37 C36 -5.3(6) . . . . ?
N2 C32 C37 C36 172.3(4) . . . . ?
